data_2008800
loop_
_publ_author_name
'Lesley, M.J. Gerald'
'Clegg, William'
'Marder, Todd B.'
'Norman, Nicholas C.'
'Orpen, A. Guy'
'Scott, Andrew J.'
'Starbuck, Jonathan'

_publ_section_title
;
 Three Pt^II^ catecholate and 1,2-dithiocatecholate complexes
;
_journal_issue 8
_journal_name_full 'Acta Crystallographica Section C'
_journal_page_first 1272
_journal_page_last 1275
_journal_paper_doi 10.1107/S0108270199005715
_journal_volume 55
_journal_year 1999
_chemical_formula_iupac '[Pt(C6 H4 O2 )(C18 H15 P)2 ]'
_chemical_formula_moiety 'C42 H34 O2 P2 Pt'
_chemical_formula_sum 'C42 H34 O2 P2 Pt'
_chemical_formula_weight 827.72
_chemical_name_systematic
;
 ?
;
_space_group_IT_number 7
_symmetry_cell_setting monoclinic
_symmetry_space_group_name_Hall 'P -2yac'
_symmetry_space_group_name_H-M 'P 1 n 1'
_audit_creation_method SHELXL
_cell_angle_alpha 90.00
_cell_angle_beta 103.717(11)
_cell_angle_gamma 90.00
_cell_formula_units_Z 2
_cell_length_a 9.0064(14)
_cell_length_b 10.8717(11)
_cell_length_c 17.585(2)
_cell_measurement_reflns_used 223
_cell_measurement_temperature 173(2)
_cell_measurement_theta_max 27.49
_cell_measurement_theta_min 1.87
_cell_volume 1672.7(4)
_computing_cell_refinement 'SAINT (Siemens, 1995b)'
_computing_data_collection 'SMART (Siemens, 1995b)'
_computing_data_reduction SAINT
_computing_molecular_graphics SHELXTL
_computing_publication_material SHELXTL
_computing_structure_refinement SHELXTL
_computing_structure_solution 'SHELXTL (Siemens, 1995a)'
_diffrn_ambient_temperature 173(2)
_diffrn_measurement_device 'Siemens SMART CCD diffractometer'
_diffrn_measurement_method '\w rotation with narrow frames'
_diffrn_radiation_monochromator graphite
_diffrn_radiation_source 'fine-focus sealed tube'
_diffrn_radiation_type MoK\a
_diffrn_radiation_wavelength 0.71073
_diffrn_reflns_av_R_equivalents 0.0461
_diffrn_reflns_av_sigmaI/netI 0.0721
_diffrn_reflns_limit_h_max 7
_diffrn_reflns_limit_h_min -11
_diffrn_reflns_limit_k_max 14
_diffrn_reflns_limit_k_min -14
_diffrn_reflns_limit_l_max 22
_diffrn_reflns_limit_l_min -20
_diffrn_reflns_number 10596
_diffrn_reflns_theta_max 27.49
_diffrn_reflns_theta_min 1.87
_diffrn_standards_number 0
_exptl_absorpt_coefficient_mu 4.327
_exptl_absorpt_correction_T_max 0.421
_exptl_absorpt_correction_T_min 0.252
_exptl_absorpt_correction_type multi-scan
_exptl_absorpt_process_details '(SADABS; Sheldrick, 1997)'
_exptl_crystal_colour Orange
_exptl_crystal_density_diffrn 1.643
_exptl_crystal_density_method 'not measured'
_exptl_crystal_description Block
_exptl_crystal_F_000 820
_exptl_crystal_size_max 0.3
_exptl_crystal_size_mid 0.2
_exptl_crystal_size_min 0.2
_refine_diff_density_max 2.928
_refine_diff_density_min -1.982
_refine_ls_abs_structure_details 'Flack (1983)'
_refine_ls_abs_structure_Flack 0.444(10)
_refine_ls_extinction_method none
_refine_ls_goodness_of_fit_all 0.970
_refine_ls_goodness_of_fit_obs 1.023
_refine_ls_hydrogen_treatment constr
_refine_ls_matrix_type full
_refine_ls_number_parameters 425
_refine_ls_number_reflns 5271
_refine_ls_number_restraints 2
_refine_ls_restrained_S_all 0.970
_refine_ls_restrained_S_obs 1.023
_refine_ls_R_factor_all 0.0391
_refine_ls_R_factor_obs 0.0348
_refine_ls_shift/esd_max 0.001
_refine_ls_shift/esd_mean 0.000
_refine_ls_structure_factor_coef Fsqd
_refine_ls_weighting_details 'w = 1/[\s^2^(Fo^2^)+(0.0370P)^2^] where P=(Fo^2^+2Fc^2^)/3'
_refine_ls_weighting_scheme calc
_refine_ls_wR_factor_all 0.0806
_refine_ls_wR_factor_obs 0.0797
_reflns_number_observed 4680
_reflns_number_total 5271
_reflns_observed_criterion I>2\s(I)
_cod_data_source_file ln1077.cif
_cod_data_source_block 1
_cod_depositor_comments
;
The following automatic conversions were performed:

'_refine_ls_weighting_scheme' value 'calc w =
1/[\s^2^(Fo^2^)+(0.0370P)^2^] where P=(Fo^2^+2Fc^2^)/3' was changed
to 'calc'. New tag '_refine_ls_weighting_details' was created. The
value of the new tag was set to 'w = 1/[\s^2^(Fo^2^)+(0.0370P)^2^]
where P=(Fo^2^+2Fc^2^)/3'.

Automatic conversion script
Id: cif_fix_values 3143 2015-03-26 13:38:13Z robertas 
;
_cod_original_sg_symbol_H-M 'P n'
_cod_database_code 2008800
_cod_database_fobs_code 2008800

loop_
_symmetry_equiv_pos_as_xyz
'x, y, z'
'x+1/2, -y, z+1/2'

loop_
_atom_site_label
_atom_site_fract_x
_atom_site_fract_y
_atom_site_fract_z
_atom_site_U_iso_or_equiv
_atom_site_adp_type
_atom_site_calc_flag
_atom_site_refinement_flags
_atom_site_occupancy
_atom_site_disorder_assembly
_atom_site_disorder_group
_atom_site_type_symbol
Pt1 0.44310(3) 1.30649(2) 0.34340(2) 0.01526(8) Uani d . 1 . . Pt
O1 0.5424(7) 1.1503(5) 0.3117(4) 0.0210(13) Uani d . 1 . . O
O2 0.4923(7) 1.3753(5) 0.2441(3) 0.0180(12) Uani d . 1 . . O
P1 0.3790(3) 1.1882(2) 0.43573(13) 0.0161(5) Uani d . 1 . . P
P2 0.3578(3) 1.48497(18) 0.38067(13) 0.0149(4) Uani d . 1 . . P
C1 0.5853(11) 1.1697(8) 0.2445(5) 0.0186(19) Uani d . 1 . . C
C2 0.6599(9) 1.0805(8) 0.2130(5) 0.0209(18) Uani d . 1 . . C
H2A 0.6869 1.0054 0.2403 0.025 Uiso calc R 1 . . H
C3 0.6964(11) 1.0989(8) 0.1413(6) 0.029(2) Uani d . 1 . . C
H3A 0.7474 1.0364 0.1195 0.035 Uiso calc R 1 . . H
C4 0.6575(11) 1.2100(8) 0.1016(6) 0.026(2) Uani d . 1 . . C
H4A 0.6765 1.2220 0.0512 0.031 Uiso calc R 1 . . H
C5 0.5904(11) 1.3032(9) 0.1368(6) 0.0236(19) Uani d . 1 . . C
H5A 0.5696 1.3802 0.1109 0.028 Uiso calc R 1 . . H
C6 0.5533(9) 1.2870(8) 0.2082(5) 0.0159(17) Uani d . 1 . . C
C7 0.5391(10) 1.0903(7) 0.4830(5) 0.0194(18) Uani d . 1 . . C
C8 0.5160(11) 0.9791(8) 0.5177(6) 0.032(2) Uani d . 1 . . C
H8A 0.4148 0.9497 0.5127 0.039 Uiso calc R 1 . . H
C9 0.6362(12) 0.9115(9) 0.5587(6) 0.036(2) Uani d . 1 . . C
H9A 0.6180 0.8368 0.5831 0.043 Uiso calc R 1 . . H
C10 0.7860(11) 0.9518(8) 0.5650(6) 0.030(2) Uani d . 1 . . C
H10A 0.8696 0.9033 0.5922 0.036 Uiso calc R 1 . . H
C11 0.8120(11) 1.0624(9) 0.5316(5) 0.029(2) Uani d . 1 . . C
H11A 0.9138 1.0908 0.5370 0.035 Uiso calc R 1 . . H
C12 0.6903(11) 1.1323(8) 0.4900(5) 0.026(2) Uani d . 1 . . C
H12A 0.7086 1.2077 0.4665 0.032 Uiso calc R 1 . . H
C13 0.2287(9) 1.0822(7) 0.3872(5) 0.0186(17) Uani d . 1 . . C
C14 0.2021(11) 1.0595(8) 0.3091(5) 0.026(2) Uani d . 1 . . C
H14A 0.2623 1.1008 0.2794 0.032 Uiso calc R 1 . . H
C15 0.0894(12) 0.9776(9) 0.2710(6) 0.034(2) Uani d . 1 . . C
H15A 0.0761 0.9612 0.2167 0.040 Uiso calc R 1 . . H
C16 -0.0046(11) 0.9196(8) 0.3140(6) 0.032(2) Uani d . 1 . . C
H16A -0.0853 0.8670 0.2885 0.038 Uiso calc R 1 . . H
C17 0.0220(11) 0.9401(8) 0.3932(6) 0.029(2) Uani d . 1 . . C
H17A -0.0377 0.8979 0.4228 0.035 Uiso calc R 1 . . H
C18 0.1348(10) 1.0216(7) 0.4308(5) 0.024(2) Uani d . 1 . . C
H18A 0.1495 1.0369 0.4853 0.029 Uiso calc R 1 . . H
C19 0.3160(10) 1.2526(8) 0.5185(6) 0.0188(19) Uani d . 1 . . C
C20 0.4190(11) 1.2666(8) 0.5903(5) 0.0223(19) Uani d . 1 . . C
H20A 0.5226 1.2426 0.5965 0.027 Uiso calc R 1 . . H
C21 0.3696(12) 1.3165(8) 0.6541(5) 0.029(2) Uani d . 1 . . C
H21A 0.4404 1.3283 0.7030 0.034 Uiso calc R 1 . . H
C22 0.2152(13) 1.3489(9) 0.6451(6) 0.032(2) Uani d . 1 . . C
H22A 0.1814 1.3824 0.6879 0.038 Uiso calc R 1 . . H
C23 0.1133(12) 1.3318(8) 0.5742(6) 0.031(2) Uani d . 1 . . C
H23A 0.0090 1.3537 0.5682 0.037 Uiso calc R 1 . . H
C24 0.1617(11) 1.2829(8) 0.5115(5) 0.024(2) Uani d . 1 . . C
H24A 0.0897 1.2697 0.4632 0.028 Uiso calc R 1 . . H
C25 0.1516(10) 1.4944(7) 0.3661(5) 0.0189(18) Uani d . 1 . . C
C26 0.0800(10) 1.6006(8) 0.3856(5) 0.026(2) Uani d . 1 . . C
H26A 0.1394 1.6700 0.4070 0.031 Uiso calc R 1 . . H
C27 -0.0799(10) 1.6040(8) 0.3733(6) 0.029(2) Uani d . 1 . . C
H27A -0.1284 1.6749 0.3878 0.035 Uiso calc R 1 . . H
C28 -0.1671(12) 1.5037(10) 0.3398(6) 0.033(2) Uani d . 1 . . C
H28A -0.2751 1.5058 0.3321 0.039 Uiso calc R 1 . . H
C29 -0.0985(10) 1.4025(9) 0.3181(6) 0.032(2) Uani d . 1 . . C
H29A -0.1596 1.3357 0.2937 0.038 Uiso calc R 1 . . H
C30 0.0615(10) 1.3953(8) 0.3313(5) 0.0232(19) Uani d . 1 . . C
H30A 0.1082 1.3236 0.3166 0.028 Uiso calc R 1 . . H
C31 0.4514(9) 1.5211(7) 0.4811(5) 0.0151(17) Uani d . 1 . . C
C32 0.6128(10) 1.5085(8) 0.5009(5) 0.0231(19) Uani d . 1 . . C
H32A 0.6638 1.4724 0.4650 0.028 Uiso calc R 1 . . H
C33 0.6960(10) 1.5498(8) 0.5741(5) 0.026(2) Uani d . 1 . . C
H33A 0.8043 1.5442 0.5868 0.031 Uiso calc R 1 . . H
C34 0.6240(11) 1.5978(8) 0.6272(5) 0.026(2) Uani d . 1 . . C
H34A 0.6821 1.6262 0.6764 0.031 Uiso calc R 1 . . H
C35 0.4646(11) 1.6054(8) 0.6093(5) 0.025(2) Uani d . 1 . . C
H35A 0.4137 1.6357 0.6470 0.030 Uiso calc R 1 . . H
C36 0.3808(10) 1.5681(8) 0.5358(5) 0.0223(19) Uani d . 1 . . C
H36A 0.2726 1.5753 0.5233 0.027 Uiso calc R 1 . . H
C37 0.3981(9) 1.6212(7) 0.3284(5) 0.0200(19) Uani d . 1 . . C
C38 0.3340(10) 1.6277(8) 0.2485(5) 0.0231(19) Uani d . 1 . . C
H38A 0.2781 1.5595 0.2225 0.028 Uiso calc R 1 . . H
C39 0.3501(11) 1.7314(9) 0.2066(5) 0.028(2) Uani d . 1 . . C
H39A 0.3044 1.7344 0.1520 0.034 Uiso calc R 1 . . H
C40 0.4322(12) 1.8312(8) 0.2428(6) 0.031(2) Uani d . 1 . . C
H40A 0.4433 1.9027 0.2135 0.037 Uiso calc R 1 . . H
C41 0.4971(13) 1.8258(8) 0.3212(6) 0.034(2) Uani d . 1 . . C
H41A 0.5549 1.8939 0.3461 0.041 Uiso calc R 1 . . H
C42 0.4804(12) 1.7220(8) 0.3659(5) 0.029(2) Uani d . 1 . . C
H42A 0.5242 1.7203 0.4207 0.035 Uiso calc R 1 . . H

loop_
_atom_site_aniso_label
_atom_site_aniso_U_11
_atom_site_aniso_U_22
_atom_site_aniso_U_33
_atom_site_aniso_U_12
_atom_site_aniso_U_13
_atom_site_aniso_U_23
Pt1 0.01405(12) 0.01305(11) 0.02009(13) 0.0003(3) 0.00683(9) 0.0007(3)
O1 0.023(3) 0.018(3) 0.025(3) 0.004(3) 0.012(3) -0.003(3)
O2 0.019(3) 0.017(3) 0.020(3) -0.001(2) 0.011(2) -0.003(2)
P1 0.0166(12) 0.0152(10) 0.0174(12) 0.0004(10) 0.0054(10) 0.0004(9)
P2 0.0140(10) 0.0121(9) 0.0196(11) 0.0003(8) 0.0057(8) 0.0007(8)
C1 0.013(5) 0.023(5) 0.018(4) -0.002(4) 0.000(4) -0.004(3)
C2 0.017(4) 0.021(4) 0.028(5) 0.003(4) 0.011(4) -0.003(4)
C3 0.025(5) 0.022(5) 0.044(6) 0.002(4) 0.015(4) -0.005(4)
C4 0.026(5) 0.024(5) 0.028(5) -0.004(4) 0.011(4) -0.001(4)
C5 0.020(5) 0.030(5) 0.027(5) -0.004(4) 0.016(4) -0.001(4)
C6 0.011(4) 0.022(5) 0.014(4) -0.005(3) 0.002(3) -0.006(3)
C7 0.019(4) 0.016(4) 0.024(4) 0.000(4) 0.007(4) 0.000(3)
C8 0.023(5) 0.021(4) 0.052(6) 0.000(4) 0.007(5) 0.014(4)
C9 0.039(6) 0.022(5) 0.046(6) 0.012(5) 0.008(5) 0.016(4)
C10 0.025(5) 0.023(5) 0.039(6) 0.006(4) 0.000(4) 0.004(4)
C11 0.017(5) 0.034(5) 0.037(5) 0.003(4) 0.007(4) 0.000(4)
C12 0.025(5) 0.021(4) 0.034(5) -0.004(4) 0.008(4) 0.003(4)
C13 0.015(4) 0.018(4) 0.024(4) 0.000(3) 0.006(3) -0.005(3)
C14 0.024(5) 0.023(4) 0.035(5) -0.003(4) 0.011(4) 0.002(4)
C15 0.029(6) 0.039(6) 0.031(5) -0.004(5) 0.003(4) -0.005(4)
C16 0.023(5) 0.021(4) 0.049(6) -0.002(4) 0.003(4) -0.010(4)
C17 0.026(5) 0.023(5) 0.042(6) -0.003(4) 0.016(4) -0.001(4)
C18 0.024(5) 0.018(4) 0.032(5) -0.004(4) 0.009(4) 0.000(4)
C19 0.019(5) 0.015(4) 0.027(6) 0.004(4) 0.015(4) -0.001(4)
C20 0.027(5) 0.023(4) 0.019(4) -0.002(4) 0.010(4) 0.001(3)
C21 0.041(6) 0.029(5) 0.017(4) -0.008(5) 0.010(4) -0.004(4)
C22 0.045(6) 0.027(5) 0.031(5) -0.007(5) 0.023(5) -0.005(4)
C23 0.035(6) 0.027(5) 0.038(6) -0.002(4) 0.024(5) -0.002(4)
C24 0.019(5) 0.023(5) 0.029(5) 0.001(4) 0.005(4) 0.003(4)
C25 0.017(5) 0.017(4) 0.022(5) -0.001(4) 0.005(4) 0.004(3)
C26 0.021(5) 0.017(4) 0.039(5) 0.001(4) 0.006(4) 0.000(4)
C27 0.018(5) 0.025(4) 0.046(6) 0.005(4) 0.014(4) 0.001(4)
C28 0.014(5) 0.046(6) 0.038(6) 0.000(5) 0.007(4) 0.004(5)
C29 0.014(5) 0.033(5) 0.045(7) -0.011(4) 0.001(4) 0.009(4)
C30 0.019(5) 0.021(4) 0.028(5) -0.003(4) 0.003(4) -0.002(4)
C31 0.014(4) 0.011(4) 0.020(4) 0.000(3) 0.002(3) 0.002(3)
C32 0.021(5) 0.030(5) 0.021(5) -0.001(4) 0.009(4) 0.001(4)
C33 0.013(4) 0.025(4) 0.036(5) -0.005(4) -0.003(4) 0.002(4)
C34 0.029(5) 0.022(4) 0.018(4) 0.001(4) -0.011(4) 0.002(4)
C35 0.032(5) 0.024(4) 0.018(4) 0.009(4) 0.007(4) 0.003(4)
C36 0.018(4) 0.019(4) 0.029(5) 0.004(4) 0.005(4) 0.004(4)
C37 0.012(5) 0.015(4) 0.035(6) 0.001(3) 0.009(4) -0.004(4)
C38 0.022(5) 0.024(4) 0.024(5) -0.007(4) 0.008(4) -0.007(4)
C39 0.028(5) 0.036(5) 0.020(5) -0.003(4) 0.003(4) 0.008(4)
C40 0.035(6) 0.023(5) 0.035(5) -0.004(4) 0.010(5) 0.009(4)
C41 0.040(6) 0.023(5) 0.036(6) -0.009(5) 0.002(4) 0.003(4)
C42 0.035(7) 0.021(4) 0.030(6) -0.011(4) 0.008(4) 0.002(3)

loop_
_atom_type_symbol
_atom_type_description
_atom_type_scat_dispersion_real
_atom_type_scat_dispersion_imag
_atom_type_scat_source
C C 0.0033 0.0016 'International Tables Vol C Tables 4.2.6.8 and 6.1.1.4'
H H 0.0000 0.0000 'International Tables Vol C Tables 4.2.6.8 and 6.1.1.4'
P P 0.1023 0.0942 'International Tables Vol C Tables 4.2.6.8 and 6.1.1.4'
Pt Pt -1.7033 8.3905 'International Tables Vol C Tables 4.2.6.8 and 6.1.1.4'
O O 0.0106 0.0060 'International Tables Vol C Tables 4.2.6.8 and 6.1.1.4'

loop_
_geom_angle_atom_site_label_1
_geom_angle_atom_site_label_2
_geom_angle_atom_site_label_3
_geom_angle
_geom_angle_publ_flag
O2 Pt1 O1 82.8(2) y
O2 Pt1 P2 95.3(2) y
O1 Pt1 P2 174.4(2) y
O2 Pt1 P1 166.0(2) y
O1 Pt1 P1 85.7(2) y
P2 Pt1 P1 96.86(8) y
C1 O1 Pt1 110.0(5) ?
C6 O2 Pt1 109.8(5) ?
C19 P1 C7 102.9(4) ?
C19 P1 C13 106.2(4) ?
C7 P1 C13 105.2(4) ?
C19 P1 Pt1 122.5(3) ?
C7 P1 Pt1 110.5(3) ?
C13 P1 Pt1 108.2(3) ?
C31 P2 C25 110.4(4) ?
C31 P2 C37 102.3(4) ?
C25 P2 C37 101.7(4) ?
C31 P2 Pt1 111.1(3) ?
C25 P2 Pt1 114.7(3) ?
C37 P2 Pt1 115.6(3) ?
O1 C1 C2 121.1(8) ?
O1 C1 C6 117.7(9) ?
C2 C1 C6 121.2(9) ?
C1 C2 C3 120.6(8) ?
C2 C3 C4 119.5(9) ?
C5 C4 C3 119.3(9) ?
C6 C5 C4 122.1(9) ?
O2 C6 C5 123.5(8) ?
O2 C6 C1 119.5(8) ?
C5 C6 C1 117.0(9) ?
C8 C7 C12 118.9(8) ?
C8 C7 P1 121.4(7) ?
C12 C7 P1 119.5(6) ?
C9 C8 C7 121.2(9) ?
C8 C9 C10 120.2(9) ?
C11 C10 C9 119.8(8) ?
C10 C11 C12 120.4(9) ?
C11 C12 C7 119.5(8) ?
C14 C13 C18 118.3(8) ?
C14 C13 P1 121.3(7) ?
C18 C13 P1 120.4(6) ?
C13 C14 C15 122.3(9) ?
C14 C15 C16 119.2(9) ?
C17 C16 C15 119.3(9) ?
C16 C17 C18 121.1(9) ?
C17 C18 C13 119.8(8) ?
C20 C19 C24 119.2(9) ?
C20 C19 P1 120.1(7) ?
C24 C19 P1 120.6(7) ?
C19 C20 C21 119.9(9) ?
C22 C21 C20 119.8(8) ?
C23 C22 C21 119.9(9) ?
C22 C23 C24 120.4(9) ?
C23 C24 C19 120.8(9) ?
C30 C25 C26 119.2(8) ?
C30 C25 P2 119.0(7) ?
C26 C25 P2 121.7(7) ?
C25 C26 C27 119.9(8) ?
C28 C27 C26 120.0(9) ?
C29 C28 C27 120.3(9) ?
C28 C29 C30 121.0(9) ?
C25 C30 C29 119.6(10) ?
C36 C31 C32 118.8(7) ?
C36 C31 P2 125.4(6) ?
C32 C31 P2 115.6(6) ?
C33 C32 C31 119.3(8) ?
C34 C33 C32 121.0(8) ?
C33 C34 C35 120.0(8) ?
C36 C35 C34 119.5(8) ?
C31 C36 C35 121.3(8) ?
C38 C37 C42 119.0(8) ?
C38 C37 P2 117.8(6) ?
C42 C37 P2 123.0(7) ?
C39 C38 C37 120.9(8) ?
C38 C39 C40 120.7(8) ?
C41 C40 C39 119.1(8) ?
C40 C41 C42 121.6(9) ?
C37 C42 C41 118.7(8) ?

loop_
_geom_bond_atom_site_label_1
_geom_bond_atom_site_label_2
_geom_bond_site_symmetry_2
_geom_bond_distance
_geom_bond_publ_flag
Pt1 O2 . 2.042(6) y
Pt1 O1 . 2.056(6) y
Pt1 P2 . 2.241(2) y
Pt1 P1 . 2.252(3) y
O1 C1 . 1.344(11) ?
O2 C6 . 1.337(10) ?
P1 C19 . 1.823(10) ?
P1 C7 . 1.826(8) ?
P1 C13 . 1.827(8) ?
P2 C31 . 1.810(8) ?
P2 C25 . 1.817(9) ?
P2 C37 . 1.824(9) ?
C1 C2 . 1.370(12) ?
C1 C6 . 1.425(12) ?
C2 C3 . 1.390(12) ?
C3 C4 . 1.397(12) ?
C4 C5 . 1.397(12) ?
C5 C6 . 1.385(13) ?
C7 C8 . 1.392(11) ?
C7 C12 . 1.414(12) ?
C8 C9 . 1.365(12) ?
C9 C10 . 1.398(14) ?
C10 C11 . 1.383(13) ?
C11 C12 . 1.390(12) ?
C13 C14 . 1.360(12) ?
C13 C18 . 1.430(12) ?
C14 C15 . 1.396(13) ?
C15 C16 . 1.410(14) ?
C16 C17 . 1.375(13) ?
C17 C18 . 1.392(12) ?
C19 C20 . 1.387(12) ?
C19 C24 . 1.405(13) ?
C20 C21 . 1.409(12) ?
C21 C22 . 1.406(15) ?
C22 C23 . 1.374(13) ?
C23 C24 . 1.384(13) ?
C25 C30 . 1.400(12) ?
C25 C26 . 1.404(12) ?
C26 C27 . 1.405(13) ?
C27 C28 . 1.391(14) ?
C28 C29 . 1.360(15) ?
C29 C30 . 1.407(13) ?
C31 C36 . 1.371(12) ?
C31 C32 . 1.419(12) ?
C32 C33 . 1.400(12) ?
C33 C34 . 1.361(13) ?
C34 C35 . 1.397(13) ?
C35 C36 . 1.394(12) ?
C37 C38 . 1.389(12) ?
C37 C42 . 1.398(11) ?
C38 C39 . 1.373(12) ?
C39 C40 . 1.381(13) ?
C40 C41 . 1.366(13) ?
C41 C42 . 1.404(12) ?

loop_
_geom_torsion_atom_site_label_1
_geom_torsion_atom_site_label_2
_geom_torsion_atom_site_label_3
_geom_torsion_atom_site_label_4
_geom_torsion
O2 Pt1 O1 C1 -1.0(5)
P2 Pt1 O1 C1 -71(2)
P1 Pt1 O1 C1 171.0(5)
O1 Pt1 O2 C6 3.2(5)
P2 Pt1 O2 C6 177.9(5)
P1 Pt1 O2 C6 -31.7(11)
O2 Pt1 P1 C19 -160.5(8)
O1 Pt1 P1 C19 164.7(4)
P2 Pt1 P1 C19 -10.3(4)
O2 Pt1 P1 C7 78.1(8)
O1 Pt1 P1 C7 43.3(3)
P2 Pt1 P1 C7 -131.7(3)
O2 Pt1 P1 C13 -36.6(8)
O1 Pt1 P1 C13 -71.4(3)
P2 Pt1 P1 C13 113.6(3)
O2 Pt1 P2 C31 -128.3(3)
O1 Pt1 P2 C31 -58.8(19)
P1 Pt1 P2 C31 58.6(3)
O2 Pt1 P2 C25 105.5(3)
O1 Pt1 P2 C25 175.0(19)
P1 Pt1 P2 C25 -67.6(3)
O2 Pt1 P2 C37 -12.3(3)
O1 Pt1 P2 C37 57(2)
P1 Pt1 P2 C37 174.6(3)
Pt1 O1 C1 C2 177.4(7)
Pt1 O1 C1 C6 -1.3(9)
O1 C1 C2 C3 176.5(8)
C6 C1 C2 C3 -4.9(13)
C1 C2 C3 C4 0.5(13)
C2 C3 C4 C5 3.6(13)
C3 C4 C5 C6 -3.5(14)
Pt1 O2 C6 C5 176.0(7)
Pt1 O2 C6 C1 -5.0(9)
C4 C5 C6 O2 178.4(8)
C4 C5 C6 C1 -0.6(13)
O1 C1 C6 O2 4.5(12)
C2 C1 C6 O2 -174.2(8)
O1 C1 C6 C5 -176.5(8)
C2 C1 C6 C5 4.9(13)
C19 P1 C7 C8 73.3(8)
C13 P1 C7 C8 -37.8(8)
Pt1 P1 C7 C8 -154.3(7)
C19 P1 C7 C12 -101.7(8)
C13 P1 C7 C12 147.3(7)
Pt1 P1 C7 C12 30.7(8)
C12 C7 C8 C9 0.7(14)
P1 C7 C8 C9 -174.3(8)
C7 C8 C9 C10 -1.6(16)
C8 C9 C10 C11 2.0(16)
C9 C10 C11 C12 -1.7(15)
C10 C11 C12 C7 0.8(14)
C8 C7 C12 C11 -0.3(14)
P1 C7 C12 C11 174.7(7)
C19 P1 C13 C14 151.0(7)
C7 P1 C13 C14 -100.3(8)
Pt1 P1 C13 C14 17.8(8)
C19 P1 C13 C18 -28.5(8)
C7 P1 C13 C18 80.2(7)
Pt1 P1 C13 C18 -161.7(6)
C18 C13 C14 C15 -1.4(13)
P1 C13 C14 C15 179.1(7)
C13 C14 C15 C16 2.5(14)
C14 C15 C16 C17 -3.3(14)
C15 C16 C17 C18 3.2(15)
C16 C17 C18 C13 -2.2(14)
C14 C13 C18 C17 1.2(13)
P1 C13 C18 C17 -179.3(7)
C7 P1 C19 C20 27.5(8)
C13 P1 C19 C20 137.8(7)
Pt1 P1 C19 C20 -97.4(7)
C7 P1 C19 C24 -149.3(7)
C13 P1 C19 C24 -38.9(9)
Pt1 P1 C19 C24 85.8(8)
C24 C19 C20 C21 -3.2(13)
P1 C19 C20 C21 180.0(7)
C19 C20 C21 C22 1.7(13)
C20 C21 C22 C23 -0.1(14)
C21 C22 C23 C24 0.0(14)
C22 C23 C24 C19 -1.5(14)
C20 C19 C24 C23 3.1(13)
P1 C19 C24 C23 180.0(7)
C31 P2 C25 C30 -128.7(7)
C37 P2 C25 C30 123.3(7)
Pt1 P2 C25 C30 -2.2(8)
C31 P2 C25 C26 54.3(8)
C37 P2 C25 C26 -53.7(8)
Pt1 P2 C25 C26 -179.2(6)
C30 C25 C26 C27 2.9(13)
P2 C25 C26 C27 180.0(7)
C25 C26 C27 C28 -1.9(14)
C26 C27 C28 C29 -0.7(15)
C27 C28 C29 C30 2.2(16)
C26 C25 C30 C29 -1.5(13)
P2 C25 C30 C29 -178.6(8)
C28 C29 C30 C25 -1.0(15)
C25 P2 C31 C36 -9.8(8)
C37 P2 C31 C36 97.8(7)
Pt1 P2 C31 C36 -138.2(6)
C25 P2 C31 C32 175.8(6)
C37 P2 C31 C32 -76.6(7)
Pt1 P2 C31 C32 47.4(7)
C36 C31 C32 C33 -3.1(12)
P2 C31 C32 C33 171.7(6)
C31 C32 C33 C34 2.2(13)
C32 C33 C34 C35 0.6(13)
C33 C34 C35 C36 -2.6(13)
C32 C31 C36 C35 1.2(12)
P2 C31 C36 C35 -173.0(6)
C34 C35 C36 C31 1.7(13)
C31 P2 C37 C38 -176.2(7)
C25 P2 C37 C38 -62.0(7)
Pt1 P2 C37 C38 62.8(7)
C31 P2 C37 C42 -1.2(8)
C25 P2 C37 C42 113.1(8)
Pt1 P2 C37 C42 -122.1(7)
C42 C37 C38 C39 -0.2(14)
P2 C37 C38 C39 175.1(8)
C37 C38 C39 C40 0.7(15)
C38 C39 C40 C41 -0.2(16)
C39 C40 C41 C42 -1.0(17)
C38 C37 C42 C41 -0.9(14)
P2 C37 C42 C41 -175.9(8)
C40 C41 C42 C37 1.5(16)
